data_1563935
loop_
_publ_author_name
'Bejan, Dana'
'Bahrin, Lucian Gabriel'
'Shova, Sergiu'
'Sardaru, Monica'
'Clima, Lilia'
'Nicolescu, Alina'
'Marangoci, Narcisa'
'Lozan, Vasile'
'Janiak, Christoph'

_publ_section_title
;
 Spontaneous resolution of non-centrosymmetric coordination polymers of
 zinc(II) with achiral imidazole-biphenyl-carboxylate ligands
;
_journal_name_full 'Inorganica Chimica Acta'
_journal_page_first 275
_journal_page_last 283
_journal_paper_doi 10.1016/j.ica.2018.05.024
_journal_volume 482
_journal_year 2018
_chemical_absolute_configuration ad
_chemical_formula_moiety 'C44 H32 N4 O8 Zn2'
_chemical_formula_sum 'C44 H32 N4 O8 Zn2'
_chemical_formula_weight 875.48
_space_group_crystal_system monoclinic
_space_group_IT_number 4
_space_group_name_Hall 'P 2yb'
_space_group_name_H-M_alt 'P 1 21 1'
_atom_sites_solution_hydrogens geom
_atom_sites_solution_primary dual
_atom_sites_solution_secondary difmap
_cell_angle_alpha 90.00
_cell_angle_beta 97.819(4)
_cell_angle_gamma 90.00
_cell_formula_units_Z 2
_cell_length_a 10.7083(4)
_cell_length_b 13.3839(6)
_cell_length_c 13.3399(5)
_cell_measurement_reflns_used 5955
_cell_measurement_temperature 200.05(10)
_cell_measurement_theta_max 27.2040
_cell_measurement_theta_min 1.5710
_cell_volume 1894.08(13)
_computing_cell_refinement 'CrysAlisPro 1.171.38.46 (Rigaku OD, 2015)'
_computing_data_collection 'CrysAlisPro 1.171.38.46 (Rigaku OD, 2015)'
_computing_data_reduction 'CrysAlisPro 1.171.38.46 (Rigaku OD, 2015)'
_computing_molecular_graphics 'Olex2 (Dolomanov et al., 2009)'
_computing_publication_material 'Olex2 (Dolomanov et al., 2009)'
_computing_structure_refinement 'ShelXL (Sheldrick, 2015)'
_computing_structure_solution 'ShelXT (Sheldrick, 2015)'
_diffrn_ambient_environment N~2~
_diffrn_ambient_temperature 200.05(10)
_diffrn_detector 'CCD plate'
_diffrn_detector_area_resol_mean 8.0797
_diffrn_detector_type Eos
_diffrn_measured_fraction_theta_full 0.999
_diffrn_measured_fraction_theta_max 0.999
_diffrn_measurement_details
;
List of Runs (angles in degrees, time in seconds):

  # Type    Start    End  Width  t~exp~   \w     \q     \k     \f   Frames
--------------------------------------------------------------------------
  1  \w    -47.00  38.00   1.00   25.00    --  -23.85  77.00  30.00   85
  2  \w     66.00  94.00   1.00   25.00    --   26.04  77.00  90.00   28
  3  \w      2.00  94.00   1.00   25.00    --   26.04  77.00-120.00   92
  4  \w    -50.00 -11.00   1.00   25.00    --  -23.85  77.00 150.00   39
  5  \w    -96.00 -65.00   1.00   25.00    --  -23.85 178.00 120.00   31
  6  \w    -61.00 -35.00   1.00   25.00    --  -23.85-178.00   0.00   26
  7  \w    -91.00 -65.00   1.00   25.00    --  -23.85 -77.00 -30.00   26
  8  \w     35.00  76.00   1.00   25.00    --   26.04 178.00-120.00   41
  9  \w     13.00  86.00   1.00   25.00    --   26.04  57.00   0.00   73
 10  \w     21.00  47.00   1.00   25.00    --   26.04  77.00 150.00   26
;
_diffrn_measurement_device 'four-circle diffractometer'
_diffrn_measurement_device_type 'Xcalibur, Eos'
_diffrn_measurement_method '\w scans'
_diffrn_orient_matrix_type 'CrysAlisPro convention (1999,Acta A55,543-557)'
_diffrn_orient_matrix_UB_11 -0.0016650000
_diffrn_orient_matrix_UB_12 -0.0513597000
_diffrn_orient_matrix_UB_13 0.0128432000
_diffrn_orient_matrix_UB_21 -0.0519415000
_diffrn_orient_matrix_UB_22 -0.0071620000
_diffrn_orient_matrix_UB_23 -0.0383446000
_diffrn_orient_matrix_UB_31 0.0420979000
_diffrn_orient_matrix_UB_32 -0.0109253000
_diffrn_orient_matrix_UB_33 -0.0352593000
_diffrn_radiation_monochromator graphite
_diffrn_radiation_probe x-ray
_diffrn_radiation_type MoK\a
_diffrn_radiation_wavelength 0.71073
_diffrn_reflns_av_R_equivalents 0.0360
_diffrn_reflns_av_unetI/netI 0.0511
_diffrn_reflns_limit_h_max 12
_diffrn_reflns_limit_h_min -12
_diffrn_reflns_limit_k_max 15
_diffrn_reflns_limit_k_min -15
_diffrn_reflns_limit_l_max 15
_diffrn_reflns_limit_l_min -15
_diffrn_reflns_number 14908
_diffrn_reflns_theta_full 25.03
_diffrn_reflns_theta_max 25.03
_diffrn_reflns_theta_min 1.92
_diffrn_source 'fine-focus sealed X-ray tube'
_diffrn_source_type 'Enhance (Mo) X-ray Source'
_exptl_absorpt_coefficient_mu 1.329
_exptl_absorpt_correction_T_max 1.00000
_exptl_absorpt_correction_T_min 0.84734
_exptl_absorpt_correction_type multi-scan
_exptl_absorpt_process_details
;
CrysAlisPro 1.171.38.46 (Rigaku Oxford Diffraction, 2015)
Empirical absorption correction using spherical harmonics,
 implemented in SCALE3 ABSPACK scaling algorithm.
;
_exptl_crystal_colour 'clear light colourless'
_exptl_crystal_colour_lustre clear
_exptl_crystal_colour_modifier light
_exptl_crystal_colour_primary colourless
_exptl_crystal_density_diffrn 1.535
_exptl_crystal_density_method 'not measured'
_exptl_crystal_description prism
_exptl_crystal_F_000 896
_exptl_crystal_size_max 0.3
_exptl_crystal_size_mid 0.25
_exptl_crystal_size_min 0.2
_refine_diff_density_max 0.392
_refine_diff_density_min -0.205
_refine_diff_density_rms 0.052
_refine_ls_abs_structure_details 'Flack H D (1983), Acta Cryst. A39, 876-881'
_refine_ls_abs_structure_Flack -0.012(8)
_refine_ls_extinction_method none
_refine_ls_goodness_of_fit_ref 1.023
_refine_ls_hydrogen_treatment constr
_refine_ls_matrix_type full
_refine_ls_number_parameters 529
_refine_ls_number_reflns 6698
_refine_ls_number_restraints 14
_refine_ls_restrained_S_all 1.023
_refine_ls_R_factor_all 0.0401
_refine_ls_R_factor_gt 0.0349
_refine_ls_shift/su_max 0.001
_refine_ls_shift/su_mean 0.000
_refine_ls_structure_factor_coef Fsqd
_refine_ls_weighting_details 'calc w=1/[\s^2^(Fo^2^)+(0.0307P)^2^+0.0656P] where P=(Fo^2^+2Fc^2^)/3'
_refine_ls_weighting_scheme calc
_refine_ls_wR_factor_gt 0.0695
_refine_ls_wR_factor_ref 0.0718
_reflns_number_gt 6171
_reflns_number_total 6698
_reflns_threshold_expression >2sigma(I)
_cod_data_source_file ICA-2018-482-275.cif
_cod_data_source_block shi_3674_dabe
_cod_database_code 1563935
_chemical_oxdiff_formula C20H20N6O4Zn1
_chemical_oxdiff_usercomment ICDB_32c
_reflns_odcompleteness_completeness 100.00
_reflns_odcompleteness_iscentric 1
_reflns_odcompleteness_theta 30.44
_olex2_refinement_description
;
1. Fixed Uiso
 At 1.2 times of:
  All C(H) groups
 At 1.5 times of:
  All C(H,H,H) groups
2. Restrained distances
 O2X-C1 \\sim O2-C1
 with sigma of 0.01
3. Uiso/Uaniso restraints and constraints
Uanis(O2) \\sim Ueq, Uanis(O2X) \\sim Ueq: with sigma of 0.01 and sigma for
terminal atoms of 0.02
Uanis(O2X) = Uanis(O2)
4. Others
 Sof(O2)=1-FVAR(1)
 Sof(O2X)=FVAR(1)
5.a Aromatic/amide H refined with riding coordinates:
 C3(H3), C4(H4), C6(H6), C7(H7), C9(H9), C10(H10), C12(H12), C13(H13),
 C14(H14), C16(H16), C17(H17), C18(H18), C19(H19), C23(H23), C24(H24), C26(H26),
  C27(H27), C29(H29), C30(H30), C32(H32), C33(H33), C34(H34), C36(H36),
 C37(H37), C38(H38), C39(H39)
5.b Idealised Me refined as rotating group:
 C42(H42A,H42B,H42C), C44(H44A,H44B,H44C)
;

loop_
_space_group_symop_id
_space_group_symop_operation_xyz
1 'x, y, z'
2 '-x, y+1/2, -z'

loop_
_atom_site_label
_atom_site_type_symbol
_atom_site_fract_x
_atom_site_fract_y
_atom_site_fract_z
_atom_site_U_iso_or_equiv
_atom_site_adp_type
_atom_site_occupancy
_atom_site_calc_flag
_atom_site_disorder_assembly
_atom_site_disorder_group
_atom_site_refinement_flags_posn
_atom_site_refinement_flags_adp
Zn1 Zn 0.58316(4) 0.47682(3) 0.83575(3) 0.02643(10) Uani 1 d . . . .
Zn2 Zn 0.69842(3) 0.56489(3) 0.61684(3) 0.02832(11) Uani 1 d . . . .
O1 O 0.6358(2) 0.4382(2) 0.97651(18) 0.0426(7) Uani 1 d A . . .
O3 O 0.5021(2) 0.5320(2) 0.52387(17) 0.0440(8) Uani 1 d . . . .
O4 O 0.6710(2) 0.5880(2) 0.46681(17) 0.0408(7) Uani 1 d . . . .
O5 O 0.6681(2) 0.45455(16) 0.71353(15) 0.0265(6) Uani 1 d . . . .
O6 O 0.7556(3) 0.3762(2) 0.5995(2) 0.0695(10) Uani 1 d . . . .
O7 O 0.5475(3) 0.61994(19) 0.82254(19) 0.0424(7) Uani 1 d . . . .
O8 O 0.6328(3) 0.6787(2) 0.69204(19) 0.0439(7) Uani 1 d . . . .
N1 N 1.2612(2) 0.3561(2) 1.66980(19) 0.0250(6) Uani 1 d A . . .
N2 N 1.4209(3) 0.4036(2) 1.78429(19) 0.0264(7) Uani 1 d . . . .
N3 N 0.0648(2) 0.5874(2) -0.23639(19) 0.0265(7) Uani 1 d . . . .
N4 N -0.1141(2) 0.5841(2) -0.34292(19) 0.0267(7) Uani 1 d . . . .
C1 C 0.7544(4) 0.4340(3) 0.9878(3) 0.0411(10) Uani 1 d . . D .
C2 C 0.8234(3) 0.4066(3) 1.0898(2) 0.0305(8) Uani 1 d A . . .
C3 C 0.9388(3) 0.3597(3) 1.1004(2) 0.0350(9) Uani 1 d . . . .
H3 H 0.9727 0.3405 1.0428 0.042 Uiso 1 calc A . R .
C4 C 1.0055(3) 0.3405(3) 1.1943(2) 0.0310(8) Uani 1 d A . . .
H4 H 1.0822 0.3071 1.1988 0.037 Uiso 1 calc . . R .
C5 C 0.9598(3) 0.3704(2) 1.2829(2) 0.0233(7) Uani 1 d . . . .
C6 C 0.8414(3) 0.4160(3) 1.2710(2) 0.0313(8) Uani 1 d A . . .
H6 H 0.8079 0.4367 1.3282 0.038 Uiso 1 calc . . R .
C7 C 0.7723(4) 0.4313(3) 1.1768(3) 0.0353(9) Uani 1 d . . . .
H7 H 0.6916 0.4581 1.1717 0.042 Uiso 1 calc A . R .
C8 C 1.0363(3) 0.3591(2) 1.3835(2) 0.0222(7) Uani 1 d A . . .
C9 C 1.1662(3) 0.3389(3) 1.3937(2) 0.0250(7) Uani 1 d . . . .
H9 H 1.2040 0.3279 1.3359 0.030 Uiso 1 calc A . R .
C10 C 1.2386(3) 0.3351(3) 1.4865(2) 0.0272(8) Uani 1 d A . . .
H10 H 1.3242 0.3209 1.4911 0.033 Uiso 1 calc . . R .
C11 C 1.1845(3) 0.3522(2) 1.5733(2) 0.0230(7) Uani 1 d . . . .
C12 C 1.0547(3) 0.3685(2) 1.5666(2) 0.0246(7) Uani 1 d A . . .
H12 H 1.0173 0.3777 1.6249 0.030 Uiso 1 calc . . R .
C13 C 0.9833(3) 0.3707(3) 1.4735(2) 0.0249(8) Uani 1 d . . . .
H13 H 0.8968 0.3801 1.4696 0.030 Uiso 1 calc A . R .
C14 C 1.3683(3) 0.4095(3) 1.6895(2) 0.0246(8) Uani 1 d . . . .
H14 H 1.4017 0.4469 1.6408 0.030 Uiso 1 calc A . R .
C15 C 1.3421(3) 0.3408(2) 1.8310(2) 0.0243(7) Uani 1 d . . . .
C16 C 1.3543(3) 0.3060(3) 1.9302(2) 0.0343(9) Uani 1 d A . . .
H16 H 1.4208 0.3260 1.9782 0.041 Uiso 1 calc . . R .
C17 C 1.2638(4) 0.2406(3) 1.9540(3) 0.0432(10) Uani 1 d . . . .
H17 H 1.2695 0.2158 2.0196 0.052 Uiso 1 calc A . R .
C18 C 1.1640(4) 0.2106(3) 1.8830(3) 0.0438(10) Uani 1 d A . . .
H18 H 1.1050 0.1659 1.9020 0.053 Uiso 1 calc . . R .
C19 C 1.1500(4) 0.2457(3) 1.7842(3) 0.0357(9) Uani 1 d . . . .
H19 H 1.0826 0.2263 1.7367 0.043 Uiso 1 calc A . R .
C20 C 1.2410(3) 0.3106(2) 1.7604(2) 0.0249(8) Uani 1 d A . . .
C21 C 0.5572(3) 0.5598(3) 0.4534(2) 0.0319(8) Uani 1 d . . . .
C22 C 0.4889(3) 0.5602(3) 0.3474(2) 0.0269(7) Uani 1 d . . . .
C23 C 0.5486(3) 0.5920(3) 0.2669(2) 0.0320(9) Uani 1 d . . . .
H23 H 0.6322 0.6128 0.2784 0.038 Uiso 1 calc . . R .
C24 C 0.4845(3) 0.5929(3) 0.1698(2) 0.0278(8) Uani 1 d . . . .
H24 H 0.5256 0.6137 0.1163 0.033 Uiso 1 calc . . R .
C25 C 0.3591(3) 0.5631(3) 0.1510(2) 0.0260(7) Uani 1 d . . . .
C26 C 0.3003(3) 0.5313(3) 0.2324(2) 0.0282(8) Uani 1 d . . . .
H26 H 0.2165 0.5110 0.2212 0.034 Uiso 1 calc . . R .
C27 C 0.3644(3) 0.5295(2) 0.3293(2) 0.0277(8) Uani 1 d . . . .
H27 H 0.3239 0.5075 0.3826 0.033 Uiso 1 calc . . R .
C28 C 0.2875(3) 0.5677(3) 0.0482(2) 0.0263(7) Uani 1 d . . . .
C29 C 0.3102(3) 0.6421(3) -0.0205(3) 0.0303(9) Uani 1 d . . . .
H29 H 0.3746 0.6880 -0.0026 0.036 Uiso 1 calc . . R .
C30 C 0.2386(3) 0.6484(3) -0.1144(2) 0.0291(8) Uani 1 d . . . .
H30 H 0.2538 0.6989 -0.1590 0.035 Uiso 1 calc . . R .
C31 C 0.1443(3) 0.5792(3) -0.1419(2) 0.0255(8) Uani 1 d . . . .
C32 C 0.1209(3) 0.5032(3) -0.0761(2) 0.0327(9) Uani 1 d . . . .
H32 H 0.0586 0.4559 -0.0952 0.039 Uiso 1 calc . . R .
C33 C 0.1916(3) 0.4993(3) 0.0176(2) 0.0327(9) Uani 1 d . . . .
H33 H 0.1751 0.4492 0.0622 0.039 Uiso 1 calc . . R .
C34 C -0.0621(3) 0.5736(3) -0.2491(2) 0.0284(8) Uani 1 d . . . .
H34 H -0.1074 0.5583 -0.1963 0.034 Uiso 1 calc . . R .
C35 C -0.0151(3) 0.6055(2) -0.3973(2) 0.0217(7) Uani 1 d . . . .
C36 C -0.0159(3) 0.6180(2) -0.5011(2) 0.0275(8) Uani 1 d . . . .
H36 H -0.0903 0.6147 -0.5459 0.033 Uiso 1 calc . . R .
C37 C 0.0976(3) 0.6352(3) -0.5339(3) 0.0330(9) Uani 1 d . . . .
H37 H 0.0998 0.6442 -0.6028 0.040 Uiso 1 calc . . R .
C38 C 0.2105(4) 0.6399(3) -0.4677(3) 0.0353(9) Uani 1 d . . . .
H38 H 0.2855 0.6523 -0.4934 0.042 Uiso 1 calc . . R .
C39 C 0.2125(3) 0.6266(3) -0.3655(2) 0.0279(8) Uani 1 d . . . .
H39 H 0.2872 0.6293 -0.3210 0.033 Uiso 1 calc . . R .
C40 C 0.0967(3) 0.6088(2) -0.3317(2) 0.0234(7) Uani 1 d . . . .
C41 C 0.7143(4) 0.3743(3) 0.6796(3) 0.0402(10) Uani 1 d . . . .
C42 C 0.7143(5) 0.2831(3) 0.7405(4) 0.0762(16) Uani 1 d . . . .
H42A H 0.7655 0.2932 0.8046 0.114 Uiso 1 calc . . GR .
H42B H 0.7477 0.2287 0.7055 0.114 Uiso 1 calc . . GR .
H42C H 0.6296 0.2678 0.7514 0.114 Uiso 1 calc . . GR .
C43 C 0.5689(3) 0.6876(3) 0.7626(3) 0.0300(8) Uani 1 d . . . .
C44 C 0.5158(4) 0.7890(3) 0.7780(3) 0.0529(12) Uani 1 d . . . .
H44A H 0.5834 0.8352 0.7968 0.079 Uiso 1 calc . . GR .
H44B H 0.4632 0.7858 0.8308 0.079 Uiso 1 calc . . GR .
H44C H 0.4666 0.8108 0.7164 0.079 Uiso 1 calc . . GR .
O2X O 0.8138(15) 0.4722(14) 0.9228(10) 0.057(3) Uani 0.51(2) d A 1 D U
O2 O 0.8155(15) 0.4278(14) 0.9137(9) 0.057(3) Uani 0.49(2) d A 2 D U

loop_
_atom_site_aniso_label
_atom_site_aniso_U_11
_atom_site_aniso_U_22
_atom_site_aniso_U_33
_atom_site_aniso_U_23
_atom_site_aniso_U_13
_atom_site_aniso_U_12
Zn1 0.0232(2) 0.0370(2) 0.01820(19) 0.00093(18) -0.00036(15) -0.0017(2)
Zn2 0.0214(2) 0.0426(2) 0.02031(19) 0.00243(19) 0.00064(15) -0.0018(2)
O1 0.0359(16) 0.061(2) 0.0261(13) 0.0026(12) -0.0116(11) 0.0031(14)
O3 0.0353(15) 0.070(2) 0.0256(14) 0.0108(13) -0.0013(11) -0.0073(14)
O4 0.0305(14) 0.064(2) 0.0252(13) -0.0013(12) -0.0063(11) -0.0109(14)
O5 0.0250(12) 0.0315(15) 0.0233(11) 0.0009(10) 0.0048(9) 0.0029(11)
O6 0.081(2) 0.066(2) 0.074(2) -0.0202(18) 0.057(2) -0.011(2)
O7 0.0550(18) 0.0356(16) 0.0411(15) 0.0019(13) 0.0228(13) 0.0054(13)
O8 0.0455(17) 0.0429(17) 0.0474(16) 0.0014(13) 0.0215(14) 0.0005(14)
N1 0.0221(15) 0.0306(16) 0.0205(14) 0.0026(12) -0.0032(11) -0.0016(13)
N2 0.0221(15) 0.0346(17) 0.0216(15) 0.0010(13) -0.0003(12) -0.0035(14)
N3 0.0217(14) 0.0363(18) 0.0205(13) 0.0003(12) -0.0009(11) -0.0030(13)
N4 0.0212(13) 0.0350(18) 0.0234(14) 0.0023(13) 0.0014(11) -0.0064(14)
C1 0.041(2) 0.049(2) 0.029(2) 0.0070(17) -0.0101(18) -0.016(2)
C2 0.032(2) 0.034(2) 0.0241(18) 0.0042(15) -0.0030(15) -0.0120(17)
C3 0.031(2) 0.056(3) 0.0187(17) -0.0013(17) 0.0041(15) -0.011(2)
C4 0.0220(18) 0.040(2) 0.0300(19) -0.0014(16) -0.0008(14) -0.0008(17)
C5 0.0232(17) 0.0246(18) 0.0212(16) 0.0009(14) -0.0005(13) -0.0072(15)
C6 0.034(2) 0.038(2) 0.0216(18) -0.0024(15) 0.0004(15) 0.0094(18)
C7 0.030(2) 0.041(2) 0.032(2) -0.0003(17) -0.0051(16) 0.0071(18)
C8 0.0236(17) 0.0210(17) 0.0216(16) 0.0029(13) 0.0014(13) -0.0034(15)
C9 0.0220(17) 0.0304(19) 0.0227(17) 0.0022(14) 0.0037(13) 0.0011(16)
C10 0.0208(17) 0.033(2) 0.0271(18) -0.0001(15) 0.0003(14) -0.0034(16)
C11 0.0236(18) 0.0208(18) 0.0228(16) -0.0027(14) -0.0033(13) -0.0051(15)
C12 0.0281(18) 0.0234(18) 0.0232(17) 0.0000(14) 0.0064(14) 0.0010(15)
C13 0.0210(18) 0.031(2) 0.0215(17) 0.0008(14) 0.0002(13) 0.0026(16)
C14 0.0209(17) 0.0286(19) 0.0238(17) 0.0030(14) 0.0009(14) -0.0013(15)
C15 0.0243(17) 0.0263(19) 0.0218(17) 0.0016(14) 0.0016(13) 0.0060(15)
C16 0.034(2) 0.044(2) 0.0236(18) 0.0033(16) -0.0012(15) 0.0044(19)
C17 0.052(3) 0.048(3) 0.029(2) 0.0138(18) 0.0054(19) 0.004(2)
C18 0.044(2) 0.046(2) 0.042(2) 0.0127(19) 0.0101(19) -0.011(2)
C19 0.031(2) 0.042(2) 0.033(2) -0.0009(17) -0.0005(16) -0.0077(19)
C20 0.0296(19) 0.0242(19) 0.0203(17) 0.0023(14) 0.0016(14) 0.0034(16)
C21 0.0276(19) 0.038(2) 0.0279(17) 0.0005(19) -0.0029(14) -0.003(2)
C22 0.0257(17) 0.0304(18) 0.0237(16) 0.0000(16) 0.0001(13) 0.0013(18)
C23 0.0210(17) 0.042(2) 0.0317(19) -0.0012(16) -0.0009(15) -0.0033(17)
C24 0.0225(18) 0.039(2) 0.0226(17) 0.0020(15) 0.0051(14) -0.0019(16)
C25 0.0230(16) 0.0279(18) 0.0260(16) -0.0017(16) -0.0011(13) -0.0021(17)
C26 0.0213(17) 0.037(2) 0.0253(18) -0.0017(14) -0.0003(14) -0.0078(15)
C27 0.0284(19) 0.0290(19) 0.0259(18) 0.0044(14) 0.0043(14) -0.0041(15)
C28 0.0234(16) 0.0316(18) 0.0238(16) -0.0022(17) 0.0024(13) -0.0010(18)
C29 0.025(2) 0.032(2) 0.032(2) 0.0014(16) -0.0019(15) -0.0075(17)
C30 0.029(2) 0.033(2) 0.0247(18) 0.0028(15) 0.0024(15) -0.0033(17)
C31 0.0242(17) 0.031(2) 0.0213(16) -0.0025(15) 0.0035(13) 0.0049(17)
C32 0.0278(19) 0.038(2) 0.0305(19) -0.0018(16) -0.0038(15) -0.0088(17)
C33 0.035(2) 0.032(2) 0.0302(19) 0.0043(15) -0.0008(15) -0.0061(17)
C34 0.0223(17) 0.040(2) 0.0231(16) -0.0004(17) 0.0034(13) -0.0057(18)
C35 0.0242(18) 0.0190(16) 0.0214(16) 0.0023(13) 0.0007(14) -0.0003(14)
C36 0.029(2) 0.0264(19) 0.0267(18) -0.0002(15) 0.0017(15) 0.0049(16)
C37 0.039(2) 0.039(2) 0.0234(18) 0.0059(16) 0.0119(16) 0.0040(19)
C38 0.031(2) 0.039(2) 0.037(2) 0.0019(17) 0.0082(16) -0.0013(18)
C39 0.0205(18) 0.032(2) 0.031(2) 0.0004(15) 0.0032(14) 0.0011(16)
C40 0.0257(18) 0.0193(16) 0.0253(17) 0.0005(14) 0.0033(14) 0.0008(14)
C41 0.029(2) 0.044(3) 0.051(3) -0.010(2) 0.0139(19) -0.0015(19)
C42 0.077(4) 0.041(3) 0.119(5) 0.003(3) 0.047(3) 0.008(3)
C43 0.0243(19) 0.033(2) 0.032(2) -0.0052(17) 0.0038(16) -0.0020(17)
C44 0.058(3) 0.036(2) 0.069(3) 0.002(2) 0.025(2) 0.009(2)
O2X 0.0492(19) 0.090(9) 0.030(2) 0.025(5) -0.0054(17) -0.024(6)
O2 0.0492(19) 0.090(9) 0.030(2) 0.025(5) -0.0054(17) -0.024(6)

loop_
_atom_type_symbol
_atom_type_description
_atom_type_scat_dispersion_real
_atom_type_scat_dispersion_imag
_atom_type_scat_source
C C 0.0033 0.0016 'International Tables Vol C Tables 4.2.6.8 and 6.1.1.4'
H H 0.0000 0.0000 'International Tables Vol C Tables 4.2.6.8 and 6.1.1.4'
N N 0.0061 0.0033 'International Tables Vol C Tables 4.2.6.8 and 6.1.1.4'
O O 0.0106 0.0060 'International Tables Vol C Tables 4.2.6.8 and 6.1.1.4'
Zn Zn 0.2839 1.4301 'International Tables Vol C Tables 4.2.6.8 and 6.1.1.4'

loop_
_geom_angle_atom_site_label_1
_geom_angle_atom_site_label_2
_geom_angle_atom_site_label_3
_geom_angle
_geom_angle_site_symmetry_1
_geom_angle_site_symmetry_3
O1 Zn1 O5 129.92(10) . .
O1 Zn1 O7 111.87(11) . .
O1 Zn1 N2 108.58(11) . 1_454
O5 Zn1 N2 96.66(10) . 1_454
O7 Zn1 O5 100.24(10) . .
O7 Zn1 N2 107.11(12) . 1_454
O3 Zn2 C21 29.50(9) . .
O4 Zn2 O3 60.01(9) . .
O4 Zn2 O5 137.45(10) . .
O4 Zn2 N4 104.49(10) . 1_656
O4 Zn2 C21 30.51(11) . .
O5 Zn2 O3 89.42(9) . .
O5 Zn2 N4 99.42(10) . 1_656
O5 Zn2 C21 114.23(11) . .
O8 Zn2 O3 93.31(11) . .
O8 Zn2 O4 111.62(11) . .
O8 Zn2 O5 97.97(9) . .
O8 Zn2 N4 99.99(11) . 1_656
O8 Zn2 C21 104.36(12) . .
N4 Zn2 O3 162.78(10) 1_656 .
N4 Zn2 C21 134.54(11) 1_656 .
C1 O1 Zn1 106.3(2) . .
C21 O3 Zn2 81.81(19) . .
C21 O4 Zn2 95.8(2) . .
Zn1 O5 Zn2 123.00(11) . .
C41 O5 Zn1 130.6(2) . .
C41 O5 Zn2 106.4(2) . .
C43 O7 Zn1 135.7(2) . .
C43 O8 Zn2 136.0(2) . .
C14 N1 C11 124.3(3) . .
C14 N1 C20 106.9(3) . .
C20 N1 C11 128.8(3) . .
C14 N2 Zn1 122.1(2) . 1_656
C14 N2 C15 105.1(3) . .
C15 N2 Zn1 132.9(2) . 1_656
C34 N3 C31 124.5(3) . .
C34 N3 C40 106.2(3) . .
C40 N3 C31 129.3(3) . .
C34 N4 Zn2 121.2(2) . 1_454
C34 N4 C35 105.4(3) . .
C35 N4 Zn2 133.3(2) . 1_454
O1 C1 C2 118.9(4) . .
O1 C1 O2 122.1(9) . .
O2X C1 O1 119.8(9) . .
O2X C1 C2 119.6(9) . .
O2X C1 O2 28.0(9) . .
O2 C1 C2 116.8(9) . .
C3 C2 C1 121.9(3) . .
C3 C2 C7 118.3(3) . .
C7 C2 C1 119.8(4) . .
C2 C3 H3 119.2 . .
C2 C3 C4 121.7(3) . .
C4 C3 H3 119.2 . .
C3 C4 H4 119.4 . .
C3 C4 C5 121.1(3) . .
C5 C4 H4 119.4 . .
C4 C5 C8 121.5(3) . .
C6 C5 C4 116.5(3) . .
C6 C5 C8 122.0(3) . .
C5 C6 H6 118.9 . .
C7 C6 C5 122.2(3) . .
C7 C6 H6 118.9 . .
C2 C7 H7 120.0 . .
C6 C7 C2 120.0(3) . .
C6 C7 H7 120.0 . .
C9 C8 C5 121.7(3) . .
C13 C8 C5 121.6(3) . .
C13 C8 C9 116.6(3) . .
C8 C9 H9 119.1 . .
C10 C9 C8 121.8(3) . .
C10 C9 H9 119.1 . .
C9 C10 H10 120.0 . .
C9 C10 C11 120.0(3) . .
C11 C10 H10 120.0 . .
C10 C11 N1 120.3(3) . .
C10 C11 C12 119.9(3) . .
C12 C11 N1 119.7(3) . .
C11 C12 H12 120.3 . .
C13 C12 C11 119.3(3) . .
C13 C12 H12 120.3 . .
C8 C13 H13 118.9 . .
C12 C13 C8 122.2(3) . .
C12 C13 H13 118.9 . .
N1 C14 H14 123.3 . .
N2 C14 N1 113.4(3) . .
N2 C14 H14 123.3 . .
C16 C15 N2 129.9(3) . .
C16 C15 C20 120.6(3) . .
C20 C15 N2 109.5(3) . .
C15 C16 H16 121.5 . .
C17 C16 C15 117.1(3) . .
C17 C16 H16 121.5 . .
C16 C17 H17 119.1 . .
C16 C17 C18 121.9(3) . .
C18 C17 H17 119.1 . .
C17 C18 H18 119.2 . .
C19 C18 C17 121.6(4) . .
C19 C18 H18 119.2 . .
C18 C19 H19 121.8 . .
C20 C19 C18 116.4(3) . .
C20 C19 H19 121.8 . .
C15 C20 N1 105.1(3) . .
C19 C20 N1 132.4(3) . .
C19 C20 C15 122.5(3) . .
O3 C21 Zn2 68.69(17) . .
O3 C21 O4 122.3(3) . .
O3 C21 C22 119.7(3) . .
O4 C21 Zn2 53.65(16) . .
O4 C21 C22 117.9(3) . .
C22 C21 Zn2 171.5(2) . .
C23 C22 C21 120.9(3) . .
C27 C22 C21 119.8(3) . .
C27 C22 C23 119.3(3) . .
C22 C23 H23 119.8 . .
C24 C23 C22 120.4(3) . .
C24 C23 H23 119.8 . .
C23 C24 H24 119.6 . .
C23 C24 C25 120.7(3) . .
C25 C24 H24 119.6 . .
C24 C25 C26 118.3(3) . .
C24 C25 C28 121.4(3) . .
C26 C25 C28 120.2(3) . .
C25 C26 H26 119.5 . .
C27 C26 C25 121.1(3) . .
C27 C26 H26 119.5 . .
C22 C27 H27 119.9 . .
C26 C27 C22 120.2(3) . .
C26 C27 H27 119.9 . .
C29 C28 C25 121.6(3) . .
C33 C28 C25 120.8(3) . .
C33 C28 C29 117.5(3) . .
C28 C29 H29 119.5 . .
C30 C29 C28 121.0(3) . .
C30 C29 H29 119.5 . .
C29 C30 H30 120.1 . .
C29 C30 C31 119.7(3) . .
C31 C30 H30 120.1 . .
C30 C31 N3 120.7(3) . .
C30 C31 C32 120.7(3) . .
C32 C31 N3 118.5(3) . .
C31 C32 H32 120.7 . .
C33 C32 C31 118.6(3) . .
C33 C32 H32 120.7 . .
C28 C33 H33 118.8 . .
C32 C33 C28 122.4(3) . .
C32 C33 H33 118.8 . .
N3 C34 H34 123.4 . .
N4 C34 N3 113.1(3) . .
N4 C34 H34 123.4 . .
N4 C35 C36 129.8(3) . .
C40 C35 N4 109.3(3) . .
C40 C35 C36 120.8(3) . .
C35 C36 H36 121.5 . .
C37 C36 C35 117.0(3) . .
C37 C36 H36 121.5 . .
C36 C37 H37 118.8 . .
C36 C37 C38 122.4(3) . .
C38 C37 H37 118.8 . .
C37 C38 H38 119.4 . .
C39 C38 C37 121.1(3) . .
C39 C38 H38 119.4 . .
C38 C39 H39 121.7 . .
C38 C39 C40 116.6(3) . .
C40 C39 H39 121.7 . .
N3 C40 C39 132.0(3) . .
C35 C40 N3 105.9(3) . .
C35 C40 C39 122.1(3) . .
O5 C41 C42 118.0(4) . .
O6 C41 O5 119.8(4) . .
O6 C41 C42 122.3(4) . .
C41 C42 H42A 109.5 . .
C41 C42 H42B 109.5 . .
C41 C42 H42C 109.5 . .
H42A C42 H42B 109.5 . .
H42A C42 H42C 109.5 . .
H42B C42 H42C 109.5 . .
O7 C43 C44 117.5(3) . .
O8 C43 O7 125.7(3) . .
O8 C43 C44 116.8(3) . .
C43 C44 H44A 109.5 . .
C43 C44 H44B 109.5 . .
C43 C44 H44C 109.5 . .
H44A C44 H44B 109.5 . .
H44A C44 H44C 109.5 . .
H44B C44 H44C 109.5 . .

loop_
_geom_bond_atom_site_label_1
_geom_bond_atom_site_label_2
_geom_bond_distance
_geom_bond_site_symmetry_2
Zn1 O1 1.955(2) .
Zn1 O5 1.995(2) .
Zn1 O7 1.956(3) .
Zn1 N2 2.031(3) 1_454
Zn2 O3 2.333(2) .
Zn2 O4 2.007(2) .
Zn2 O5 2.016(2) .
Zn2 O8 2.003(3) .
Zn2 N4 2.023(3) 1_656
Zn2 C21 2.479(3) .
O1 C1 1.260(5) .
O3 C21 1.233(4) .
O4 C21 1.265(4) .
O5 C41 1.290(4) .
O6 C41 1.211(5) .
O7 C43 1.250(4) .
O8 C43 1.242(4) .
N1 C11 1.431(4) .
N1 C14 1.347(4) .
N1 C20 1.396(4) .
N2 Zn1 2.031(3) 1_656
N2 C14 1.315(4) .
N2 C15 1.396(4) .
N3 C31 1.426(4) .
N3 C34 1.359(4) .
N3 C40 1.390(4) .
N4 Zn2 2.023(3) 1_454
N4 C34 1.306(4) .
N4 C35 1.393(4) .
C1 C2 1.503(5) .
C1 O2X 1.252(7) .
C1 O2 1.260(7) .
C2 C3 1.376(5) .
C2 C7 1.388(5) .
C3 H3 0.9300 .
C3 C4 1.379(4) .
C4 H4 0.9300 .
C4 C5 1.397(4) .
C5 C6 1.396(5) .
C5 C8 1.482(4) .
C6 H6 0.9300 .
C6 C7 1.384(5) .
C7 H7 0.9300 .
C8 C9 1.405(4) .
C8 C13 1.405(4) .
C9 H9 0.9300 .
C9 C10 1.369(4) .
C10 H10 0.9300 .
C10 C11 1.382(4) .
C11 C12 1.398(5) .
C12 H12 0.9300 .
C12 C13 1.367(4) .
C13 H13 0.9300 .
C14 H14 0.9300 .
C15 C16 1.392(4) .
C15 C20 1.395(4) .
C16 H16 0.9300 .
C16 C17 1.375(5) .
C17 H17 0.9300 .
C17 C18 1.388(5) .
C18 H18 0.9300 .
C18 C19 1.387(5) .
C19 H19 0.9300 .
C19 C20 1.375(5) .
C21 C22 1.502(4) .
C22 C23 1.389(5) .
C22 C27 1.385(4) .
C23 H23 0.9300 .
C23 C24 1.381(4) .
C24 H24 0.9300 .
C24 C25 1.391(4) .
C25 C26 1.394(4) .
C25 C28 1.478(4) .
C26 H26 0.9300 .
C26 C27 1.378(4) .
C27 H27 0.9300 .
C28 C29 1.396(5) .
C28 C33 1.395(5) .
C29 H29 0.9300 .
C29 C30 1.379(4) .
C30 H30 0.9300 .
C30 C31 1.382(5) .
C31 C32 1.388(5) .
C32 H32 0.9300 .
C32 C33 1.371(4) .
C33 H33 0.9300 .
C34 H34 0.9300 .
C35 C36 1.393(4) .
C35 C40 1.384(4) .
C36 H36 0.9300 .
C36 C37 1.367(5) .
C37 H37 0.9300 .
C37 C38 1.399(5) .
C38 H38 0.9300 .
C38 C39 1.373(5) .
C39 H39 0.9300 .
C39 C40 1.397(5) .
C41 C42 1.467(6) .
C42 H42A 0.9600 .
C42 H42B 0.9600 .
C42 H42C 0.9600 .
C43 C44 1.497(5) .
C44 H44A 0.9600 .
C44 H44B 0.9600 .
C44 H44C 0.9600 .
